data_7241765
loop_
_publ_author_name
'Ayhan, Mehmet Menaf'
'\"Ozcan, Emrah'
'Dedeoglu, Burcu'
'Chumakov, Yurii'
'Zorlu, Yunus'
'Co\,sut, B\"unyemin'

_publ_section_title
;
 Carbon (sp3) tetrel bonding mediated BODIPY supramolecular assembly via
 unprecedented synergy of Csp3&#x22EF;N and Csp3&#x22EF;F pair
 interactions
;
_journal_issue 2
_journal_name_full CrystEngComm
_journal_page_first 268
_journal_page_last 272
_journal_paper_doi 10.1039/D0CE01640C
_journal_volume 23
_journal_year 2021
_chemical_formula_moiety 'C18 H18 B F2 N3'
_chemical_formula_sum 'C18 H18 B F2 N3'
_chemical_formula_weight 325.16
_space_group_crystal_system monoclinic
_space_group_IT_number 14
_space_group_name_Hall '-P 2ybc'
_space_group_name_H-M_alt 'P 1 21/c 1'
_atom_sites_solution_hydrogens geom
_atom_sites_solution_primary dual
_audit_creation_date 2020-06-24
_audit_creation_method
;
Olex2 1.3
(compiled 2020.02.04 svn.rd84adfe8 for OlexSys, GUI svn.r6032)
;
_audit_update_record
;
2020-06-24 deposited with the CCDC.	2020-12-07 downloaded from the CCDC.
;
_cell_angle_alpha 90
_cell_angle_beta 114.088(9)
_cell_angle_gamma 90
_cell_formula_units_Z 8
_cell_length_a 24.878(4)
_cell_length_b 6.8029(13)
_cell_length_c 20.937(4)
_cell_measurement_reflns_used 2723
_cell_measurement_temperature 296.15
_cell_measurement_theta_max 20.78
_cell_measurement_theta_min 2.63
_cell_volume 3234.9(10)
_computing_molecular_graphics 'Olex2 1.3 (Dolomanov et al., 2009)'
_computing_publication_material 'Olex2 1.3 (Dolomanov et al., 2009)'
_computing_structure_refinement 'XL  (Sheldrick, 2008)'
_computing_structure_solution 'SHELXT 2014/4 (Sheldrick, 2014)'
_diffrn_ambient_temperature 296.15
_diffrn_detector_area_resol_mean 8.3333
_diffrn_measured_fraction_theta_full 0.998
_diffrn_measured_fraction_theta_max 0.998
_diffrn_measurement_device_type 'Bruker APEX-II CCD'
_diffrn_measurement_method '\f and \w scans'
_diffrn_radiation_monochromator 'multilayer QUAZAR mirrors'
_diffrn_radiation_type MoK\a
_diffrn_radiation_wavelength 0.71073
_diffrn_reflns_av_R_equivalents 0.0887
_diffrn_reflns_av_unetI/netI 0.0810
_diffrn_reflns_Laue_measured_fraction_full 0.998
_diffrn_reflns_Laue_measured_fraction_max 0.998
_diffrn_reflns_limit_h_max 24
_diffrn_reflns_limit_h_min -29
_diffrn_reflns_limit_k_max 8
_diffrn_reflns_limit_k_min -8
_diffrn_reflns_limit_l_max 24
_diffrn_reflns_limit_l_min -24
_diffrn_reflns_number 25315
_diffrn_reflns_point_group_measured_fraction_full 0.998
_diffrn_reflns_point_group_measured_fraction_max 0.998
_diffrn_reflns_theta_full 24.997
_diffrn_reflns_theta_max 24.997
_diffrn_reflns_theta_min 0.897
_diffrn_standards_number 0
_exptl_absorpt_coefficient_mu 0.096
_exptl_absorpt_correction_type none
_exptl_crystal_colour red
_exptl_crystal_colour_primary red
_exptl_crystal_density_diffrn 1.335
_exptl_crystal_description block
_exptl_crystal_F_000 1360
_exptl_crystal_size_max 0.27
_exptl_crystal_size_mid 0.22
_exptl_crystal_size_min 0.18
_refine_diff_density_max 0.292
_refine_diff_density_min -0.267
_refine_diff_density_rms 0.061
_refine_ls_extinction_coef 0.0079(10)
_refine_ls_extinction_expression Fc^*^=kFc[1+0.001xFc^2^\l^3^/sin(2\q)]^-1/4^
_refine_ls_extinction_method 'SHELXL-2014/7 (Sheldrick 2014'
_refine_ls_goodness_of_fit_ref 1.083
_refine_ls_hydrogen_treatment constr
_refine_ls_matrix_type full
_refine_ls_number_parameters 442
_refine_ls_number_reflns 5674
_refine_ls_number_restraints 0
_refine_ls_restrained_S_all 1.083
_refine_ls_R_factor_all 0.1334
_refine_ls_R_factor_gt 0.0767
_refine_ls_shift/su_max 0.000
_refine_ls_shift/su_mean 0.000
_refine_ls_structure_factor_coef Fsqd
_refine_ls_weighting_details 'w=1/[\s^2^(Fo^2^)+(0.0772P)^2^+3.0671P] where P=(Fo^2^+2Fc^2^)/3'
_refine_ls_weighting_scheme calc
_refine_ls_wR_factor_gt 0.1958
_refine_ls_wR_factor_ref 0.2158
_reflns_Friedel_coverage 0.000
_reflns_number_gt 3257
_reflns_number_total 5674
_reflns_threshold_expression 'I > 2\s(I)'
_cod_data_source_file d0ce01640c2.cif
_cod_data_source_block 19gtu097_bc_eo_77_dcm_0ma
_cod_depositor_comments 'Adding full bibliography for 7241765--7241767.cif.'
_cod_database_code 7241765
_shelx_shelxl_version_number 2014/7
_shelx_space_group_comment
;
The symmetry employed for this shelxl refinement is uniquely defined
by the following loop, which should always be used as a source of
symmetry information in preference to the above space-group names.
They are only intended as comments.
;
_shelx_estimated_absorpt_t_max 0.983
_shelx_estimated_absorpt_t_min 0.975
_olex2_refinement_description
;
1. Fixed Uiso
 At 1.2 times of:
  All C(H) groups
 At 1.5 times of:
  All C(H,H,H) groups
2.a Aromatic/amide H refined with riding coordinates:
 C2(H2), C8(H8), C15(H15), C16(H16), C17(H17), C18(H18), C20(H20), C26(H26),
 C33(H33), C34(H34), C35(H35), C36(H36)
2.b Idealised Me refined as rotating group:
 C10(H10A,H10B,H10C), C11(H11A,H11B,H11C), C12(H12A,H12B,H12C), C13(H13A,H13B,
 H13C), C28(H28A,H28B,H28C), C29(H29A,H29B,H29C), C30(H30A,H30B,H30C), C31(H31A,
 H31B,H31C)
;
_olex2_submission_special_instructions 'No special instructions were received'

loop_
_space_group_symop_operation_xyz
'x, y, z'
'-x, y+1/2, -z+1/2'
'-x, -y, -z'
'x, -y-1/2, z-1/2'

loop_
_atom_site_label
_atom_site_type_symbol
_atom_site_fract_x
_atom_site_fract_y
_atom_site_fract_z
_atom_site_U_iso_or_equiv
_atom_site_adp_type
_atom_site_occupancy
_atom_site_site_symmetry_order
_atom_site_calc_flag
_atom_site_refinement_flags_posn
_atom_site_refinement_flags_adp
_atom_site_refinement_flags_occupancy
_atom_site_disorder_assembly
_atom_site_disorder_group
F1 F 0.97752(12) 0.7182(4) 0.54782(15) 0.0749(9) Uani 1 1 d . . . . .
F2 F 0.89702(14) 0.8917(4) 0.48004(12) 0.0722(9) Uani 1 1 d . . . . .
N1 N 0.92883(14) 0.9064(5) 0.60483(16) 0.0431(8) Uani 1 1 d . . . . .
N2 N 0.88352(15) 0.6057(5) 0.53820(16) 0.0435(8) Uani 1 1 d . . . . .
N3 N 0.7933(2) 0.5752(7) 0.7887(2) 0.0680(12) Uani 1 1 d . . . . .
C1 C 0.95850(19) 1.0775(7) 0.6249(2) 0.0489(11) Uani 1 1 d . . . . .
C2 C 0.95604(19) 1.1402(7) 0.6865(2) 0.0519(11) Uani 1 1 d . . . . .
H2 H 0.9740 1.2526 0.7113 0.062 Uiso 1 1 calc R U . . .
C3 C 0.92248(19) 1.0082(6) 0.7054(2) 0.0473(11) Uani 1 1 d . . . . .
C4 C 0.90488(18) 0.8607(6) 0.65323(19) 0.0403(10) Uani 1 1 d . . . . .
C5 C 0.87068(17) 0.6919(6) 0.64303(18) 0.0401(10) Uani 1 1 d . . . . .
C6 C 0.85950(18) 0.5648(6) 0.58648(19) 0.0421(10) Uani 1 1 d . . . . .
C7 C 0.82601(19) 0.3885(6) 0.5645(2) 0.0483(11) Uani 1 1 d . . . . .
C8 C 0.8307(2) 0.3308(6) 0.5042(2) 0.0539(12) Uani 1 1 d . . . . .
H8 H 0.8133 0.2200 0.4779 0.065 Uiso 1 1 calc R U . . .
C9 C 0.86618(19) 0.4664(7) 0.4887(2) 0.0500(11) Uani 1 1 d . . . . .
C10 C 0.8822(2) 0.4649(8) 0.4274(2) 0.0696(15) Uani 1 1 d . . . . .
H10A H 0.8590 0.5609 0.3938 0.104 Uiso 1 1 calc R U . . .
H10B H 0.8747 0.3369 0.4062 0.104 Uiso 1 1 calc R U . . .
H10C H 0.9232 0.4960 0.4426 0.104 Uiso 1 1 calc R U . . .
C11 C 0.7910(2) 0.2821(7) 0.5976(2) 0.0617(13) Uani 1 1 d . . . . .
H11A H 0.8135 0.2756 0.6473 0.093 Uiso 1 1 calc R U . . .
H11B H 0.7824 0.1514 0.5789 0.093 Uiso 1 1 calc R U . . .
H11C H 0.7549 0.3514 0.5878 0.093 Uiso 1 1 calc R U . . .
C12 C 0.9083(2) 1.0325(7) 0.7679(2) 0.0623(13) Uani 1 1 d . . . . .
H12A H 0.9256 1.1520 0.7918 0.093 Uiso 1 1 calc R U . . .
H12B H 0.9238 0.9230 0.7989 0.093 Uiso 1 1 calc R U . . .
H12C H 0.8663 1.0380 0.7529 0.093 Uiso 1 1 calc R U . . .
C13 C 0.9889(2) 1.1719(7) 0.5844(2) 0.0648(13) Uani 1 1 d . . . . .
H13A H 1.0248 1.1027 0.5929 0.097 Uiso 1 1 calc R U . . .
H13B H 0.9977 1.3063 0.5988 0.097 Uiso 1 1 calc R U . . .
H13C H 0.9637 1.1673 0.5354 0.097 Uiso 1 1 calc R U . . .
C14 C 0.84366(19) 0.6496(6) 0.69350(19) 0.0426(10) Uani 1 1 d . . . . .
C15 C 0.8749(2) 0.5588(6) 0.7569(2) 0.0492(11) Uani 1 1 d . . . . .
H15 H 0.9134 0.5182 0.7687 0.059 Uiso 1 1 calc R U . . .
C16 C 0.8486(2) 0.5288(7) 0.8022(2) 0.0609(13) Uani 1 1 d . . . . .
H16 H 0.8711 0.4722 0.8454 0.073 Uiso 1 1 calc R U . . .
C17 C 0.7635(2) 0.6593(8) 0.7266(3) 0.0702(15) Uani 1 1 d . . . . .
H17 H 0.7245 0.6933 0.7152 0.084 Uiso 1 1 calc R U . . .
C18 C 0.7865(2) 0.6994(7) 0.6782(2) 0.0575(12) Uani 1 1 d . . . . .
H18 H 0.7634 0.7592 0.6359 0.069 Uiso 1 1 calc R U . . .
B2 B 0.9225(2) 0.7833(8) 0.5406(2) 0.0469(12) Uani 1 1 d . . . . .
F3 F 0.52335(12) 0.7125(5) 0.07456(13) 0.0801(9) Uani 1 1 d . . . . .
F4 F 0.60336(15) 0.8856(4) 0.08354(14) 0.0807(9) Uani 1 1 d . . . . .
N4 N 0.61750(15) 0.6131(5) 0.16149(16) 0.0473(9) Uani 1 1 d . . . . .
N5 N 0.56939(14) 0.9201(5) 0.17449(16) 0.0440(9) Uani 1 1 d . . . . .
N6 N 0.7139(2) 0.7075(7) 0.49945(19) 0.0729(13) Uani 1 1 d . . . . .
C19 C 0.6369(2) 0.4664(7) 0.1341(2) 0.0565(12) Uani 1 1 d . . . . .
C20 C 0.6738(2) 0.3458(7) 0.1888(2) 0.0648(13) Uani 1 1 d . . . . .
H20 H 0.6922 0.2320 0.1834 0.078 Uiso 1 1 calc R U . . .
C21 C 0.6783(2) 0.4222(6) 0.2515(2) 0.0528(11) Uani 1 1 d . . . . .
C22 C 0.64222(18) 0.5939(6) 0.2341(2) 0.0437(10) Uani 1 1 d . . . . .
C23 C 0.63061(17) 0.7327(6) 0.27582(19) 0.0406(10) Uani 1 1 d . . . . .
C24 C 0.59387(18) 0.8931(6) 0.24715(19) 0.0425(10) Uani 1 1 d . . . . .
C25 C 0.57464(19) 1.0491(6) 0.2775(2) 0.0449(10) Uani 1 1 d . . . . .
C26 C 0.5398(2) 1.1670(7) 0.2229(2) 0.0592(12) Uani 1 1 d . . . . .
H26 H 0.5209 1.2812 0.2269 0.071 Uiso 1 1 calc R U . . .
C27 C 0.5374(2) 1.0865(7) 0.1604(2) 0.0548(12) Uani 1 1 d . . . . .
C28 C 0.5060(2) 1.1632(8) 0.0876(2) 0.0715(15) Uani 1 1 d . . . . .
H28A H 0.5324 1.1649 0.0646 0.107 Uiso 1 1 calc R U . . .
H28B H 0.4922 1.2941 0.0892 0.107 Uiso 1 1 calc R U . . .
H28C H 0.4730 1.0797 0.0621 0.107 Uiso 1 1 calc R U . . .
C29 C 0.5868(2) 1.0856(7) 0.3531(2) 0.0613(13) Uani 1 1 d . . . . .
H29A H 0.5787 0.9683 0.3730 0.092 Uiso 1 1 calc R U . . .
H29B H 0.5622 1.1904 0.3562 0.092 Uiso 1 1 calc R U . . .
H29C H 0.6274 1.1213 0.3782 0.092 Uiso 1 1 calc R U . . .
C30 C 0.7149(2) 0.3379(7) 0.3218(2) 0.0652(14) Uani 1 1 d . . . . .
H30A H 0.7320 0.2161 0.3162 0.098 Uiso 1 1 calc R U . . .
H30B H 0.6906 0.3146 0.3468 0.098 Uiso 1 1 calc R U . . .
H30C H 0.7456 0.4287 0.3477 0.098 Uiso 1 1 calc R U . . .
C31 C 0.6205(3) 0.4419(8) 0.0571(2) 0.0811(17) Uani 1 1 d . . . . .
H31A H 0.5802 0.4793 0.0315 0.122 Uiso 1 1 calc R U . . .
H31B H 0.6256 0.3070 0.0474 0.122 Uiso 1 1 calc R U . . .
H31C H 0.6454 0.5238 0.0433 0.122 Uiso 1 1 calc R U . . .
C32 C 0.66024(18) 0.7170(6) 0.35372(19) 0.0418(10) Uani 1 1 d . . . . .
C33 C 0.6338(2) 0.6214(7) 0.3914(2) 0.0546(12) Uani 1 1 d . . . . .
H33 H 0.5979 0.5578 0.3690 0.065 Uiso 1 1 calc R U . . .
C34 C 0.6625(3) 0.6230(8) 0.4640(3) 0.0683(14) Uani 1 1 d . . . . .
H34 H 0.6443 0.5603 0.4893 0.082 Uiso 1 1 calc R U . . .
C35 C 0.7389(2) 0.7924(7) 0.4614(2) 0.0598(13) Uani 1 1 d . . . . .
H35 H 0.7755 0.8512 0.4852 0.072 Uiso 1 1 calc R U . . .
C36 C 0.71511(19) 0.8003(6) 0.3899(2) 0.0472(11) Uani 1 1 d . . . . .
H36 H 0.7353 0.8601 0.3663 0.057 Uiso 1 1 calc R U . . .
B1 B 0.5777(2) 0.7852(8) 0.1208(2) 0.0493(13) Uani 1 1 d . . . . .

loop_
_atom_site_aniso_label
_atom_site_aniso_U_11
_atom_site_aniso_U_22
_atom_site_aniso_U_33
_atom_site_aniso_U_23
_atom_site_aniso_U_13
_atom_site_aniso_U_12
F1 0.0614(18) 0.082(2) 0.104(2) -0.0154(17) 0.0572(17) -0.0059(16)
F2 0.106(2) 0.0695(18) 0.0429(14) 0.0063(13) 0.0326(15) -0.0083(16)
N1 0.040(2) 0.052(2) 0.0410(18) 0.0036(16) 0.0201(16) -0.0043(17)
N2 0.042(2) 0.054(2) 0.0406(17) -0.0024(16) 0.0227(16) 0.0035(17)
N3 0.070(3) 0.085(3) 0.065(3) 0.002(2) 0.044(2) -0.008(2)
C1 0.042(3) 0.058(3) 0.048(2) 0.005(2) 0.018(2) -0.002(2)
C2 0.053(3) 0.051(3) 0.046(2) -0.003(2) 0.014(2) -0.006(2)
C3 0.049(3) 0.051(3) 0.040(2) 0.008(2) 0.017(2) 0.011(2)
C4 0.043(3) 0.044(2) 0.037(2) 0.0054(18) 0.0202(19) 0.003(2)
C5 0.036(2) 0.051(3) 0.036(2) 0.0089(18) 0.0166(18) 0.010(2)
C6 0.042(3) 0.048(2) 0.039(2) 0.0065(19) 0.0199(19) 0.008(2)
C7 0.050(3) 0.046(3) 0.050(2) 0.007(2) 0.021(2) 0.002(2)
C8 0.068(3) 0.040(2) 0.054(3) -0.006(2) 0.026(2) -0.001(2)
C9 0.044(3) 0.060(3) 0.046(2) -0.004(2) 0.019(2) 0.007(2)
C10 0.083(4) 0.079(4) 0.057(3) -0.014(3) 0.040(3) -0.001(3)
C11 0.063(3) 0.060(3) 0.063(3) 0.004(2) 0.027(3) -0.007(3)
C12 0.094(4) 0.049(3) 0.051(3) -0.003(2) 0.037(3) 0.004(3)
C13 0.066(3) 0.072(3) 0.062(3) 0.007(3) 0.032(3) -0.015(3)
C14 0.048(3) 0.046(2) 0.038(2) 0.0028(18) 0.022(2) 0.000(2)
C15 0.050(3) 0.051(3) 0.049(2) 0.006(2) 0.023(2) 0.000(2)
C16 0.080(4) 0.062(3) 0.048(3) 0.005(2) 0.033(3) -0.007(3)
C17 0.058(3) 0.098(4) 0.069(3) 0.005(3) 0.040(3) 0.011(3)
C18 0.048(3) 0.081(3) 0.050(2) 0.008(2) 0.026(2) 0.014(3)
B2 0.047(3) 0.056(3) 0.043(3) 0.000(2) 0.024(2) -0.001(3)
F3 0.0620(19) 0.099(2) 0.0548(15) -0.0110(15) -0.0011(14) 0.0050(17)
F4 0.115(3) 0.083(2) 0.0688(17) 0.0166(15) 0.0630(18) 0.0150(18)
N4 0.048(2) 0.055(2) 0.0426(19) -0.0046(17) 0.0220(17) -0.0006(18)
N5 0.039(2) 0.053(2) 0.0376(17) 0.0057(16) 0.0127(16) 0.0011(17)
N6 0.069(3) 0.106(4) 0.044(2) 0.008(2) 0.023(2) 0.026(3)
C19 0.056(3) 0.064(3) 0.054(3) -0.014(2) 0.027(2) -0.008(3)
C20 0.073(4) 0.064(3) 0.064(3) -0.002(3) 0.034(3) 0.013(3)
C21 0.057(3) 0.046(3) 0.064(3) 0.001(2) 0.034(2) 0.002(2)
C22 0.039(2) 0.053(3) 0.043(2) 0.0039(19) 0.0196(19) 0.001(2)
C23 0.040(2) 0.046(2) 0.038(2) 0.0020(18) 0.0181(19) -0.005(2)
C24 0.041(3) 0.052(3) 0.037(2) -0.0014(19) 0.0182(19) -0.006(2)
C25 0.046(3) 0.042(2) 0.051(2) -0.0019(19) 0.024(2) -0.001(2)
C26 0.062(3) 0.060(3) 0.059(3) 0.007(2) 0.028(3) 0.010(2)
C27 0.050(3) 0.060(3) 0.055(3) 0.012(2) 0.023(2) 0.007(2)
C28 0.062(3) 0.092(4) 0.056(3) 0.024(3) 0.019(3) 0.019(3)
C29 0.074(4) 0.055(3) 0.061(3) -0.009(2) 0.034(3) 0.000(3)
C30 0.075(4) 0.057(3) 0.066(3) 0.012(2) 0.031(3) 0.023(3)
C31 0.108(5) 0.085(4) 0.065(3) -0.016(3) 0.051(3) -0.004(3)
C32 0.043(3) 0.046(2) 0.039(2) 0.0022(18) 0.019(2) 0.007(2)
C33 0.054(3) 0.066(3) 0.049(2) 0.014(2) 0.026(2) 0.003(2)
C34 0.073(4) 0.087(4) 0.057(3) 0.021(3) 0.038(3) 0.015(3)
C35 0.056(3) 0.070(3) 0.049(3) -0.003(2) 0.017(2) 0.010(3)
C36 0.045(3) 0.050(3) 0.044(2) 0.005(2) 0.016(2) 0.008(2)
B1 0.045(3) 0.065(3) 0.039(2) 0.000(2) 0.019(2) 0.000(3)

loop_
_atom_type_symbol
_atom_type_description
_atom_type_scat_dispersion_real
_atom_type_scat_dispersion_imag
_atom_type_scat_source
C C 0.0033 0.0016 'International Tables Vol C Tables 4.2.6.8 and 6.1.1.4'
H H 0.0000 0.0000 'International Tables Vol C Tables 4.2.6.8 and 6.1.1.4'
B B 0.0013 0.0007 'International Tables Vol C Tables 4.2.6.8 and 6.1.1.4'
F F 0.0171 0.0103 'International Tables Vol C Tables 4.2.6.8 and 6.1.1.4'
N N 0.0061 0.0033 'International Tables Vol C Tables 4.2.6.8 and 6.1.1.4'

loop_
_geom_angle_atom_site_label_1
_geom_angle_atom_site_label_2
_geom_angle_atom_site_label_3
_geom_angle
_geom_angle_site_symmetry_1
_geom_angle_site_symmetry_3
_geom_angle_publ_flag
C1 N1 C4 107.8(3) . . ?
C1 N1 B2 126.1(3) . . ?
C4 N1 B2 126.1(3) . . ?
C6 N2 B2 125.7(3) . . ?
C9 N2 C6 108.7(3) . . ?
C9 N2 B2 125.6(3) . . ?
C16 N3 C17 115.3(4) . . ?
N1 C1 C2 109.2(4) . . ?
N1 C1 C13 122.2(4) . . ?
C2 C1 C13 128.5(4) . . ?
C1 C2 H2 125.5 . . ?
C1 C2 C3 109.1(4) . . ?
C3 C2 H2 125.5 . . ?
C2 C3 C4 105.7(3) . . ?
C2 C3 C12 124.1(4) . . ?
C4 C3 C12 130.1(4) . . ?
N1 C4 C3 108.1(3) . . ?
C5 C4 N1 119.0(3) . . ?
C5 C4 C3 132.9(4) . . ?
C4 C5 C6 122.5(3) . . ?
C4 C5 C14 118.3(3) . . ?
C6 C5 C14 119.2(4) . . ?
N2 C6 C5 119.6(4) . . ?
N2 C6 C7 107.4(3) . . ?
C5 C6 C7 133.0(4) . . ?
C6 C7 C11 128.9(4) . . ?
C8 C7 C6 106.3(4) . . ?
C8 C7 C11 124.8(4) . . ?
C7 C8 H8 125.6 . . ?
C7 C8 C9 108.8(4) . . ?
C9 C8 H8 125.6 . . ?
N2 C9 C8 108.8(3) . . ?
N2 C9 C10 123.8(4) . . ?
C8 C9 C10 127.4(4) . . ?
C9 C10 H10A 109.5 . . ?
C9 C10 H10B 109.5 . . ?
C9 C10 H10C 109.5 . . ?
H10A C10 H10B 109.5 . . ?
H10A C10 H10C 109.5 . . ?
H10B C10 H10C 109.5 . . ?
C7 C11 H11A 109.5 . . ?
C7 C11 H11B 109.5 . . ?
C7 C11 H11C 109.5 . . ?
H11A C11 H11B 109.5 . . ?
H11A C11 H11C 109.5 . . ?
H11B C11 H11C 109.5 . . ?
C3 C12 H12A 109.5 . . ?
C3 C12 H12B 109.5 . . ?
C3 C12 H12C 109.5 . . ?
H12A C12 H12B 109.5 . . ?
H12A C12 H12C 109.5 . . ?
H12B C12 H12C 109.5 . . ?
C1 C13 H13A 109.5 . . ?
C1 C13 H13B 109.5 . . ?
C1 C13 H13C 109.5 . . ?
H13A C13 H13B 109.5 . . ?
H13A C13 H13C 109.5 . . ?
H13B C13 H13C 109.5 . . ?
C15 C14 C5 121.9(4) . . ?
C18 C14 C5 120.8(4) . . ?
C18 C14 C15 117.3(4) . . ?
C14 C15 H15 120.2 . . ?
C16 C15 C14 119.6(4) . . ?
C16 C15 H15 120.2 . . ?
N3 C16 C15 124.3(4) . . ?
N3 C16 H16 117.8 . . ?
C15 C16 H16 117.8 . . ?
N3 C17 H17 117.7 . . ?
N3 C17 C18 124.7(5) . . ?
C18 C17 H17 117.7 . . ?
C14 C18 C17 118.8(4) . . ?
C14 C18 H18 120.6 . . ?
C17 C18 H18 120.6 . . ?
F1 B2 N1 109.6(4) . . ?
F1 B2 N2 109.5(4) . . ?
F2 B2 F1 109.5(3) . . ?
F2 B2 N1 111.0(4) . . ?
F2 B2 N2 110.1(4) . . ?
N1 B2 N2 107.1(3) . . ?
C19 N4 C22 108.9(4) . . ?
C19 N4 B1 126.2(3) . . ?
C22 N4 B1 124.8(3) . . ?
C24 N5 B1 126.2(4) . . ?
C27 N5 C24 107.8(3) . . ?
C27 N5 B1 126.0(3) . . ?
C34 N6 C35 115.9(4) . . ?
N4 C19 C20 108.4(4) . . ?
N4 C19 C31 123.9(5) . . ?
C20 C19 C31 127.7(4) . . ?
C19 C20 H20 125.4 . . ?
C21 C20 C19 109.3(4) . . ?
C21 C20 H20 125.4 . . ?
C20 C21 C22 105.6(4) . . ?
C20 C21 C30 125.2(4) . . ?
C22 C21 C30 129.2(4) . . ?
N4 C22 C21 107.8(4) . . ?
C23 C22 N4 120.5(4) . . ?
C23 C22 C21 131.6(4) . . ?
C22 C23 C32 119.9(4) . . ?
C24 C23 C22 121.9(3) . . ?
C24 C23 C32 118.1(3) . . ?
N5 C24 C25 108.2(4) . . ?
C23 C24 N5 119.3(3) . . ?
C23 C24 C25 132.6(4) . . ?
C24 C25 C29 129.4(4) . . ?
C26 C25 C24 106.1(4) . . ?
C26 C25 C29 124.5(4) . . ?
C25 C26 H26 125.6 . . ?
C25 C26 C27 108.7(4) . . ?
C27 C26 H26 125.6 . . ?
N5 C27 C26 109.2(4) . . ?
N5 C27 C28 122.3(4) . . ?
C26 C27 C28 128.5(4) . . ?
C27 C28 H28A 109.5 . . ?
C27 C28 H28B 109.5 . . ?
C27 C28 H28C 109.5 . . ?
H28A C28 H28B 109.5 . . ?
H28A C28 H28C 109.5 . . ?
H28B C28 H28C 109.5 . . ?
C25 C29 H29A 109.5 . . ?
C25 C29 H29B 109.5 . . ?
C25 C29 H29C 109.5 . . ?
H29A C29 H29B 109.5 . . ?
H29A C29 H29C 109.5 . . ?
H29B C29 H29C 109.5 . . ?
C21 C30 H30A 109.5 . . ?
C21 C30 H30B 109.5 . . ?
C21 C30 H30C 109.5 . . ?
H30A C30 H30B 109.5 . . ?
H30A C30 H30C 109.5 . . ?
H30B C30 H30C 109.5 . . ?
C19 C31 H31A 109.5 . . ?
C19 C31 H31B 109.5 . . ?
C19 C31 H31C 109.5 . . ?
H31A C31 H31B 109.5 . . ?
H31A C31 H31C 109.5 . . ?
H31B C31 H31C 109.5 . . ?
C33 C32 C23 121.4(4) . . ?
C33 C32 C36 118.3(4) . . ?
C36 C32 C23 120.4(4) . . ?
C32 C33 H33 121.0 . . ?
C32 C33 C34 118.0(5) . . ?
C34 C33 H33 121.0 . . ?
N6 C34 C33 124.4(5) . . ?
N6 C34 H34 117.8 . . ?
C33 C34 H34 117.8 . . ?
N6 C35 H35 117.5 . . ?
N6 C35 C36 125.0(5) . . ?
C36 C35 H35 117.5 . . ?
C32 C36 H36 120.9 . . ?
C35 C36 C32 118.3(4) . . ?
C35 C36 H36 120.9 . . ?
F3 B1 N4 109.6(4) . . ?
F3 B1 N5 109.8(4) . . ?
F4 B1 F3 109.1(4) . . ?
F4 B1 N4 110.4(4) . . ?
F4 B1 N5 110.7(4) . . ?
N5 B1 N4 107.3(3) . . ?

loop_
_geom_bond_atom_site_label_1
_geom_bond_atom_site_label_2
_geom_bond_distance
_geom_bond_site_symmetry_2
_geom_bond_publ_flag
F1 B2 1.387(6) . ?
F2 B2 1.378(5) . ?
N1 C1 1.350(5) . ?
N1 C4 1.404(5) . ?
N1 B2 1.536(6) . ?
N2 C6 1.396(5) . ?
N2 C9 1.338(5) . ?
N2 B2 1.537(6) . ?
N3 C16 1.324(6) . ?
N3 C17 1.334(6) . ?
C1 C2 1.384(6) . ?
C1 C13 1.493(6) . ?
C2 H2 0.9300 . ?
C2 C3 1.389(6) . ?
C3 C4 1.415(6) . ?
C3 C12 1.496(5) . ?
C4 C5 1.393(5) . ?
C5 C6 1.399(5) . ?
C5 C14 1.494(5) . ?
C6 C7 1.426(6) . ?
C7 C8 1.371(5) . ?
C7 C11 1.502(6) . ?
C8 H8 0.9300 . ?
C8 C9 1.402(6) . ?
C9 C10 1.493(6) . ?
C10 H10A 0.9600 . ?
C10 H10B 0.9600 . ?
C10 H10C 0.9600 . ?
C11 H11A 0.9600 . ?
C11 H11B 0.9600 . ?
C11 H11C 0.9600 . ?
C12 H12A 0.9600 . ?
C12 H12B 0.9600 . ?
C12 H12C 0.9600 . ?
C13 H13A 0.9600 . ?
C13 H13B 0.9600 . ?
C13 H13C 0.9600 . ?
C14 C15 1.380(5) . ?
C14 C18 1.367(6) . ?
C15 H15 0.9300 . ?
C15 C16 1.369(6) . ?
C16 H16 0.9300 . ?
C17 H17 0.9300 . ?
C17 C18 1.379(6) . ?
C18 H18 0.9300 . ?
F3 B1 1.394(6) . ?
F4 B1 1.373(5) . ?
N4 C19 1.336(5) . ?
N4 C22 1.394(5) . ?
N4 B1 1.545(6) . ?
N5 C24 1.401(5) . ?
N5 C27 1.345(5) . ?
N5 B1 1.530(6) . ?
N6 C34 1.319(7) . ?
N6 C35 1.326(6) . ?
C19 C20 1.403(6) . ?
C19 C31 1.501(6) . ?
C20 H20 0.9300 . ?
C20 C21 1.374(6) . ?
C21 C22 1.426(6) . ?
C21 C30 1.494(6) . ?
C22 C23 1.394(5) . ?
C23 C24 1.393(6) . ?
C23 C32 1.494(5) . ?
C24 C25 1.416(5) . ?
C25 C26 1.376(6) . ?
C25 C29 1.506(5) . ?
C26 H26 0.9300 . ?
C26 C27 1.398(6) . ?
C27 C28 1.495(6) . ?
C28 H28A 0.9600 . ?
C28 H28B 0.9600 . ?
C28 H28C 0.9600 . ?
C29 H29A 0.9600 . ?
C29 H29B 0.9600 . ?
C29 H29C 0.9600 . ?
C30 H30A 0.9600 . ?
C30 H30B 0.9600 . ?
C30 H30C 0.9600 . ?
C31 H31A 0.9600 . ?
C31 H31B 0.9600 . ?
C31 H31C 0.9600 . ?
C32 C33 1.379(5) . ?
C32 C36 1.384(6) . ?
C33 H33 0.9300 . ?
C33 C34 1.391(6) . ?
C34 H34 0.9300 . ?
C35 H35 0.9300 . ?
C35 C36 1.368(6) . ?
C36 H36 0.9300 . ?

loop_
_geom_torsion_atom_site_label_1
_geom_torsion_atom_site_label_2
_geom_torsion_atom_site_label_3
_geom_torsion_atom_site_label_4
_geom_torsion
_geom_torsion_site_symmetry_1
_geom_torsion_site_symmetry_2
_geom_torsion_site_symmetry_3
_geom_torsion_site_symmetry_4
_geom_torsion_publ_flag
N1 C1 C2 C3 -1.7(5) . . . . ?
N1 C4 C5 C6 0.4(6) . . . . ?
N1 C4 C5 C14 -177.7(3) . . . . ?
N2 C6 C7 C8 -0.4(5) . . . . ?
N2 C6 C7 C11 -179.5(4) . . . . ?
N3 C17 C18 C14 0.4(8) . . . . ?
C1 N1 C4 C3 -1.7(4) . . . . ?
C1 N1 C4 C5 178.4(4) . . . . ?
C1 N1 B2 F1 63.0(5) . . . . ?
C1 N1 B2 F2 -58.1(6) . . . . ?
C1 N1 B2 N2 -178.3(4) . . . . ?
C1 C2 C3 C4 0.6(5) . . . . ?
C1 C2 C3 C12 -177.5(4) . . . . ?
C2 C3 C4 N1 0.7(4) . . . . ?
C2 C3 C4 C5 -179.4(4) . . . . ?
C3 C4 C5 C6 -179.5(4) . . . . ?
C3 C4 C5 C14 2.4(7) . . . . ?
C4 N1 C1 C2 2.1(5) . . . . ?
C4 N1 C1 C13 -179.0(4) . . . . ?
C4 N1 B2 F1 -116.9(4) . . . . ?
C4 N1 B2 F2 122.0(4) . . . . ?
C4 N1 B2 N2 1.8(5) . . . . ?
C4 C5 C6 N2 0.5(6) . . . . ?
C4 C5 C6 C7 -179.0(4) . . . . ?
C4 C5 C14 C15 -82.6(5) . . . . ?
C4 C5 C14 C18 97.7(5) . . . . ?
C5 C6 C7 C8 179.1(4) . . . . ?
C5 C6 C7 C11 0.0(8) . . . . ?
C5 C14 C15 C16 178.0(4) . . . . ?
C5 C14 C18 C17 -179.4(4) . . . . ?
C6 N2 C9 C8 -0.4(5) . . . . ?
C6 N2 C9 C10 178.4(4) . . . . ?
C6 N2 B2 F1 117.9(4) . . . . ?
C6 N2 B2 F2 -121.7(4) . . . . ?
C6 N2 B2 N1 -0.9(5) . . . . ?
C6 C5 C14 C15 99.2(5) . . . . ?
C6 C5 C14 C18 -80.5(5) . . . . ?
C6 C7 C8 C9 0.1(5) . . . . ?
C7 C8 C9 N2 0.2(5) . . . . ?
C7 C8 C9 C10 -178.6(5) . . . . ?
C9 N2 C6 C5 -179.1(4) . . . . ?
C9 N2 C6 C7 0.5(4) . . . . ?
C9 N2 B2 F1 -63.4(5) . . . . ?
C9 N2 B2 F2 57.1(5) . . . . ?
C9 N2 B2 N1 177.9(4) . . . . ?
C11 C7 C8 C9 179.3(4) . . . . ?
C12 C3 C4 N1 178.6(4) . . . . ?
C12 C3 C4 C5 -1.5(8) . . . . ?
C13 C1 C2 C3 179.5(4) . . . . ?
C14 C5 C6 N2 178.6(3) . . . . ?
C14 C5 C6 C7 -0.9(7) . . . . ?
C14 C15 C16 N3 2.6(7) . . . . ?
C15 C14 C18 C17 0.9(7) . . . . ?
C16 N3 C17 C18 -0.3(8) . . . . ?
C17 N3 C16 C15 -1.2(7) . . . . ?
C18 C14 C15 C16 -2.3(6) . . . . ?
B2 N1 C1 C2 -177.8(4) . . . . ?
B2 N1 C1 C13 1.1(7) . . . . ?
B2 N1 C4 C3 178.2(4) . . . . ?
B2 N1 C4 C5 -1.7(6) . . . . ?
B2 N2 C6 C5 -0.1(6) . . . . ?
B2 N2 C6 C7 179.4(4) . . . . ?
B2 N2 C9 C8 -179.4(4) . . . . ?
B2 N2 C9 C10 -0.6(7) . . . . ?
N4 C19 C20 C21 -1.4(6) . . . . ?
N4 C22 C23 C24 0.7(6) . . . . ?
N4 C22 C23 C32 -176.3(4) . . . . ?
N5 C24 C25 C26 -0.6(5) . . . . ?
N5 C24 C25 C29 178.0(4) . . . . ?
N6 C35 C36 C32 1.2(7) . . . . ?
C19 N4 C22 C21 -0.9(5) . . . . ?
C19 N4 C22 C23 177.9(4) . . . . ?
C19 N4 B1 F3 63.2(5) . . . . ?
C19 N4 B1 F4 -57.0(6) . . . . ?
C19 N4 B1 N5 -177.7(4) . . . . ?
C19 C20 C21 C22 0.8(5) . . . . ?
C19 C20 C21 C30 -178.4(4) . . . . ?
C20 C21 C22 N4 0.0(5) . . . . ?
C20 C21 C22 C23 -178.5(4) . . . . ?
C21 C22 C23 C24 179.1(4) . . . . ?
C21 C22 C23 C32 2.1(7) . . . . ?
C22 N4 C19 C20 1.4(5) . . . . ?
C22 N4 C19 C31 -178.6(4) . . . . ?
C22 N4 B1 F3 -121.4(4) . . . . ?
C22 N4 B1 F4 118.4(4) . . . . ?
C22 N4 B1 N5 -2.3(6) . . . . ?
C22 C23 C24 N5 -2.2(6) . . . . ?
C22 C23 C24 C25 178.7(4) . . . . ?
C22 C23 C32 C33 -93.7(5) . . . . ?
C22 C23 C32 C36 86.8(5) . . . . ?
C23 C24 C25 C26 178.6(4) . . . . ?
C23 C24 C25 C29 -2.8(8) . . . . ?
C23 C32 C33 C34 -176.2(4) . . . . ?
C23 C32 C36 C35 176.1(4) . . . . ?
C24 N5 C27 C26 -1.1(5) . . . . ?
C24 N5 C27 C28 178.6(4) . . . . ?
C24 N5 B1 F3 119.7(4) . . . . ?
C24 N5 B1 F4 -119.9(4) . . . . ?
C24 N5 B1 N4 0.6(6) . . . . ?
C24 C23 C32 C33 89.2(5) . . . . ?
C24 C23 C32 C36 -90.3(5) . . . . ?
C24 C25 C26 C27 -0.1(5) . . . . ?
C25 C26 C27 N5 0.8(5) . . . . ?
C25 C26 C27 C28 -179.0(5) . . . . ?
C27 N5 C24 C23 -178.2(4) . . . . ?
C27 N5 C24 C25 1.1(5) . . . . ?
C27 N5 B1 F3 -60.7(6) . . . . ?
C27 N5 B1 F4 59.7(6) . . . . ?
C27 N5 B1 N4 -179.7(4) . . . . ?
C29 C25 C26 C27 -178.8(4) . . . . ?
C30 C21 C22 N4 179.2(4) . . . . ?
C30 C21 C22 C23 0.6(8) . . . . ?
C31 C19 C20 C21 178.6(5) . . . . ?
C32 C23 C24 N5 174.8(4) . . . . ?
C32 C23 C24 C25 -4.3(7) . . . . ?
C32 C33 C34 N6 -1.1(8) . . . . ?
C33 C32 C36 C35 -3.4(6) . . . . ?
C34 N6 C35 C36 1.0(7) . . . . ?
C35 N6 C34 C33 -1.1(8) . . . . ?
C36 C32 C33 C34 3.3(6) . . . . ?
B1 N4 C19 C20 177.4(4) . . . . ?
B1 N4 C19 C31 -2.6(7) . . . . ?
B1 N4 C22 C21 -177.0(4) . . . . ?
B1 N4 C22 C23 1.8(6) . . . . ?
B1 N5 C24 C23 1.5(6) . . . . ?
B1 N5 C24 C25 -179.2(4) . . . . ?
B1 N5 C27 C26 179.2(4) . . . . ?
B1 N5 C27 C28 -1.1(7) . . . . ?
